data_4134189
loop_
_publ_author_name
'Guo, Yinliang'
'Guo, Zhixian'
'Lu, Jia-Tian'
'Fang, Runting'
'Chen, Si-Cong'
'Luo, Tuoping'

_publ_section_title
;
 Total Synthesis of (-)-Batrachotoxinin A: A Local-Desymmetrization
 Approach.
;
_journal_issue 8
_journal_name_full 'Journal of the American Chemical Society'
_journal_page_first 3675
_journal_page_last 3679
_journal_paper_doi 10.1021/jacs.9b12882
_journal_volume 142
_journal_year 2020
_chemical_absolute_configuration ad
_chemical_formula_sum 'C22 H28 O5'
_chemical_formula_weight 372.44
_space_group_crystal_system orthorhombic
_space_group_IT_number 19
_space_group_name_Hall 'P 2ac 2ab'
_space_group_name_H-M_alt 'P 21 21 21'
_atom_sites_solution_hydrogens geom
_audit_creation_method SHELXL-2014/7
_cell_angle_alpha 90
_cell_angle_beta 90
_cell_angle_gamma 90
_cell_formula_units_Z 8
_cell_length_a 7.2201(3)
_cell_length_b 16.3620(9)
_cell_length_c 34.0093(18)
_cell_measurement_reflns_used 9053
_cell_measurement_temperature 293(2)
_cell_measurement_theta_max 74.3960
_cell_measurement_theta_min 3.6990
_cell_volume 4017.7(3)
_computing_structure_refinement 'SHELXL-2014/7 (Sheldrick, 2014)'
_diffrn_ambient_temperature 293(2)
_diffrn_detector 'CCD plate'
_diffrn_detector_area_resol_mean 10.3914
_diffrn_detector_type Atlas
_diffrn_measured_fraction_theta_full 0.999
_diffrn_measured_fraction_theta_max 0.999
_diffrn_measurement_device 'four-circle diffractometer'
_diffrn_measurement_device_type 'SuperNova, Dual, Cu at home/near, Atlas'
_diffrn_radiation_monochromator mirror
_diffrn_radiation_probe x-ray
_diffrn_radiation_type 'Cu K\a'
_diffrn_radiation_wavelength 1.54184
_diffrn_reflns_av_R_equivalents 0.0864
_diffrn_reflns_av_unetI/netI 0.0483
_diffrn_reflns_Laue_measured_fraction_full 0.999
_diffrn_reflns_Laue_measured_fraction_max 0.999
_diffrn_reflns_limit_h_max 8
_diffrn_reflns_limit_h_min -8
_diffrn_reflns_limit_k_max 19
_diffrn_reflns_limit_k_min -19
_diffrn_reflns_limit_l_max 40
_diffrn_reflns_limit_l_min -40
_diffrn_reflns_number 56589
_diffrn_reflns_point_group_measured_fraction_full 0.999
_diffrn_reflns_point_group_measured_fraction_max 0.999
_diffrn_reflns_theta_full 66.582
_diffrn_reflns_theta_max 66.582
_diffrn_reflns_theta_min 3.749
_diffrn_source 'micro-focus sealed X-ray tube'
_diffrn_source_type 'SuperNova (Cu) X-ray Source'
_exptl_absorpt_coefficient_mu 0.700
_exptl_absorpt_correction_T_max 1.00000
_exptl_absorpt_correction_T_min 0.74418
_exptl_absorpt_correction_type multi-scan
_exptl_absorpt_process_details
;
CrysAlisPro 1.171.39.29a (Rigaku Oxford Diffraction, 2015)
Empirical absorption correction using spherical harmonics,
 implemented in SCALE3 ABSPACK scaling algorithm.
;
_exptl_crystal_colour colorless
_exptl_crystal_density_diffrn 1.231
_exptl_crystal_description rod-like
_exptl_crystal_F_000 1600
_exptl_crystal_size_max 0.28
_exptl_crystal_size_mid 0.05
_exptl_crystal_size_min 0.02
_refine_diff_density_max 0.240
_refine_diff_density_min -0.169
_refine_diff_density_rms 0.036
_refine_ls_abs_structure_details
;
 Flack x determined using 1555 quotients [(I+)-(I-)]/[(I+)+(I-)]
 (Parsons, Flack and Wagner, Acta Cryst. B69 (2013) 249-259).
;
_refine_ls_abs_structure_Flack -0.16(11)
_refine_ls_extinction_coef 0.00126(10)
_refine_ls_extinction_expression Fc^*^=kFc[1+0.001xFc^2^\l^3^/sin(2\q)]^-1/4^
_refine_ls_extinction_method 'SHELXL-2014/7 (Sheldrick 2014'
_refine_ls_goodness_of_fit_ref 1.052
_refine_ls_hydrogen_treatment constr
_refine_ls_matrix_type full
_refine_ls_number_parameters 494
_refine_ls_number_reflns 7099
_refine_ls_number_restraints 0
_refine_ls_restrained_S_all 1.052
_refine_ls_R_factor_all 0.0720
_refine_ls_R_factor_gt 0.0421
_refine_ls_shift/su_max 0.003
_refine_ls_shift/su_mean 0.000
_refine_ls_structure_factor_coef Fsqd
_refine_ls_weighting_details 'w=1/[\s^2^(Fo^2^)+(0.0319P)^2^] where P=(Fo^2^+2Fc^2^)/3'
_refine_ls_weighting_scheme calc
_refine_ls_wR_factor_gt 0.0857
_refine_ls_wR_factor_ref 0.0930
_reflns_Friedel_coverage 0.756
_reflns_Friedel_fraction_full 1.000
_reflns_Friedel_fraction_max 1.000
_reflns_number_gt 4515
_reflns_number_total 7099
_reflns_threshold_expression 'I > 2\s(I)'
_cod_data_source_file ja9b12882_si_002.cif
_cod_data_source_block 3_sq
_cod_depositor_comments 'Adding full bibliography for 4134185--4134193.cif.'
_cod_database_code 4134189
_shelx_shelxl_version_number 2014/7
_shelx_space_group_comment
;
The symmetry employed for this shelxl refinement is uniquely defined
by the following loop, which should always be used as a source of
symmetry information in preference to the above space-group names.
They are only intended as comments.
;

loop_
_space_group_symop_operation_xyz
'x, y, z'
'-x+1/2, -y, z+1/2'
'-x, y+1/2, -z+1/2'
'x+1/2, -y+1/2, -z'

loop_
_atom_site_label
_atom_site_type_symbol
_atom_site_fract_x
_atom_site_fract_y
_atom_site_fract_z
_atom_site_U_iso_or_equiv
_atom_site_adp_type
_atom_site_occupancy
_atom_site_site_symmetry_order
_atom_site_calc_flag
_atom_site_refinement_flags_posn
_atom_site_refinement_flags_adp
_atom_site_refinement_flags_occupancy
_atom_site_disorder_assembly
_atom_site_disorder_group
O1 O 0.9033(4) 0.51257(15) 0.26998(8) 0.0697(7) Uani 1 1 d . . . . .
O2 O 0.8218(3) 0.38320(14) 0.28792(6) 0.0527(6) Uani 1 1 d . . . . .
O3 O 0.5282(4) 0.33581(16) 0.33226(7) 0.0648(7) Uani 1 1 d . . . . .
O4 O 1.0955(4) 0.13938(16) 0.30381(9) 0.0710(8) Uani 1 1 d . . . . .
H4 H 1.0460 0.1016 0.2920 0.107 Uiso 1 1 calc R U . . .
O5 O 0.7524(5) 0.03105(19) 0.31444(10) 0.0928(10) Uani 1 1 d . . . . .
C1 C 1.0923(6) 0.4998(2) 0.28128(13) 0.0753(12) Uani 1 1 d . . . . .
H1A H 1.1651 0.4879 0.2584 0.113 Uiso 1 1 calc R U . . .
H1B H 1.0993 0.4547 0.2993 0.113 Uiso 1 1 calc R U . . .
H1C H 1.1391 0.5482 0.2938 0.113 Uiso 1 1 calc R U . . .
C2 C 0.8041(6) 0.4434(2) 0.25721(11) 0.0619(10) Uani 1 1 d . . . . .
C3 C 0.6035(6) 0.4673(3) 0.25430(14) 0.0765(12) Uani 1 1 d . . . . .
H3A H 0.5866 0.5073 0.2336 0.092 Uiso 1 1 calc R U . . .
H3B H 0.5621 0.4912 0.2789 0.092 Uiso 1 1 calc R U . . .
C4 C 0.4914(6) 0.3892(3) 0.24511(13) 0.0735(12) Uani 1 1 d . . . . .
H4A H 0.4027 0.3797 0.2660 0.088 Uiso 1 1 calc R U . . .
H4B H 0.4230 0.3969 0.2208 0.088 Uiso 1 1 calc R U . . .
C5 C 0.6179(5) 0.3145(2) 0.24108(10) 0.0600(10) Uani 1 1 d . . . . .
C6 C 0.7373(5) 0.3055(2) 0.27900(10) 0.0495(8) Uani 1 1 d . . . . .
C7 C 0.8866(5) 0.2406(2) 0.27417(10) 0.0511(8) Uani 1 1 d . . . . .
C8 C 0.9510(6) 0.2209(2) 0.23852(11) 0.0625(10) Uani 1 1 d . . . . .
H8 H 1.0444 0.1819 0.2369 0.075 Uiso 1 1 calc R U . . .
C9 C 0.8810(7) 0.2579(3) 0.20117(11) 0.0769(12) Uani 1 1 d . . . . .
H9A H 0.8125 0.2170 0.1866 0.092 Uiso 1 1 calc R U . . .
H9B H 0.9857 0.2747 0.1852 0.092 Uiso 1 1 calc R U . . .
C10 C 0.7573(6) 0.3309(3) 0.20835(11) 0.0692(12) Uani 1 1 d . . . . .
H10 H 0.6891 0.3427 0.1841 0.083 Uiso 1 1 calc R U . . .
C11 C 0.8739(7) 0.4067(2) 0.21923(11) 0.0752(12) Uani 1 1 d . . . . .
H11A H 1.0028 0.3912 0.2222 0.090 Uiso 1 1 calc R U . . .
H11B H 0.8657 0.4469 0.1983 0.090 Uiso 1 1 calc R U . . .
C12 C 0.4968(6) 0.2392(3) 0.23247(11) 0.0754(12) Uani 1 1 d . . . . .
H12A H 0.5723 0.1909 0.2330 0.113 Uiso 1 1 calc R U . . .
H12B H 0.4409 0.2448 0.2070 0.113 Uiso 1 1 calc R U . . .
H12C H 0.4017 0.2348 0.2521 0.113 Uiso 1 1 calc R U . . .
C13 C 0.9600(5) 0.2023(2) 0.31163(11) 0.0543(9) Uani 1 1 d . . . . .
C14 C 0.8029(5) 0.1680(2) 0.33907(10) 0.0537(9) Uani 1 1 d . . . . .
C15 C 0.6098(5) 0.1952(2) 0.32582(11) 0.0581(9) Uani 1 1 d . . . . .
H15A H 0.5705 0.1627 0.3035 0.070 Uiso 1 1 calc R U . . .
H15B H 0.5218 0.1869 0.3470 0.070 Uiso 1 1 calc R U . . .
C16 C 0.6138(5) 0.2845(2) 0.31450(10) 0.0504(8) Uani 1 1 d . . . . .
C17 C 0.8549(6) 0.1946(3) 0.38112(11) 0.0664(10) Uani 1 1 d . . . . .
H17 H 0.7739 0.2389 0.3901 0.080 Uiso 1 1 calc R U . . .
C18 C 1.0546(6) 0.2238(3) 0.37849(12) 0.0718(12) Uani 1 1 d . . . . .
H18A H 1.0827 0.2629 0.3991 0.086 Uiso 1 1 calc R U . . .
H18B H 1.1406 0.1784 0.3802 0.086 Uiso 1 1 calc R U . . .
C19 C 1.0607(5) 0.2632(2) 0.33843(11) 0.0628(10) Uani 1 1 d . . . . .
H19A H 1.1876 0.2711 0.3299 0.075 Uiso 1 1 calc R U . . .
H19B H 0.9980 0.3156 0.3387 0.075 Uiso 1 1 calc R U . . .
C20 C 0.8279(8) 0.1173(3) 0.40697(13) 0.0956(15) Uani 1 1 d . . . . .
H20A H 0.9114 0.1179 0.4293 0.115 Uiso 1 1 calc R U . . .
H20B H 0.7015 0.1136 0.4165 0.115 Uiso 1 1 calc R U . . .
C21 C 0.8719(8) 0.0474(3) 0.37988(16) 0.1000(16) Uani 1 1 d . . . . .
H21A H 1.0040 0.0368 0.3793 0.120 Uiso 1 1 calc R U . . .
H21B H 0.8083 -0.0019 0.3882 0.120 Uiso 1 1 calc R U . . .
C22 C 0.8047(6) 0.0746(3) 0.34048(14) 0.0718(11) Uani 1 1 d . . . . .
O6 O 0.6885(7) 0.7228(2) 0.37188(9) 0.1292(17) Uani 1 1 d . . . . .
O7 O 0.6654(4) 0.64205(16) 0.42581(7) 0.0640(7) Uani 1 1 d . . . . .
O8 O 0.3746(4) 0.60147(18) 0.47258(8) 0.0731(8) Uani 1 1 d . . . . .
O9 O 1.0655(4) 0.5542(2) 0.51721(8) 0.0791(9) Uani 1 1 d . . . . .
H9 H 1.1508 0.5771 0.5057 0.119 Uiso 1 1 calc R U . . .
O10 O 0.8229(5) 0.4274(2) 0.56041(9) 0.0959(10) Uani 1 1 d . . . . .
C23 C 0.8138(11) 0.7693(4) 0.38830(16) 0.141(3) Uani 1 1 d . . . . .
H23A H 0.8128 0.8221 0.3760 0.212 Uiso 1 1 calc R U . . .
H23B H 0.9337 0.7448 0.3851 0.212 Uiso 1 1 calc R U . . .
H23C H 0.7868 0.7751 0.4158 0.212 Uiso 1 1 calc R U . . .
C24 C 0.6655(8) 0.6408(3) 0.38348(12) 0.0810(14) Uani 1 1 d . . . . .
C25 C 0.4799(8) 0.6144(3) 0.36935(13) 0.0902(15) Uani 1 1 d . . . . .
H25A H 0.4797 0.6094 0.3409 0.108 Uiso 1 1 calc R U . . .
H25B H 0.3865 0.6541 0.3769 0.108 Uiso 1 1 calc R U . . .
C26 C 0.4391(6) 0.5312(3) 0.38852(12) 0.0768(13) Uani 1 1 d . . . . .
H26A H 0.3348 0.5367 0.4063 0.092 Uiso 1 1 calc R U . . .
H26B H 0.4056 0.4921 0.3683 0.092 Uiso 1 1 calc R U . . .
C27 C 0.6071(6) 0.4994(2) 0.41127(11) 0.0617(10) Uani 1 1 d . . . . .
C28 C 0.6639(5) 0.5617(2) 0.44362(10) 0.0547(9) Uani 1 1 d . . . . .
C29 C 0.8520(5) 0.5418(2) 0.46178(10) 0.0549(9) Uani 1 1 d . . . . .
C30 C 0.9696(6) 0.4927(3) 0.44365(12) 0.0758(12) Uani 1 1 d . . . . .
H30 H 1.0802 0.4803 0.4563 0.091 Uiso 1 1 calc R U . . .
C31 C 0.9360(6) 0.4555(3) 0.40366(13) 0.0861(14) Uani 1 1 d . . . . .
H31A H 0.9128 0.3974 0.4066 0.103 Uiso 1 1 calc R U . . .
H31B H 1.0459 0.4622 0.3876 0.103 Uiso 1 1 calc R U . . .
C32 C 0.7724(6) 0.4952(3) 0.38328(12) 0.0730(12) Uani 1 1 d . . . . .
H32 H 0.7382 0.4621 0.3604 0.088 Uiso 1 1 calc R U . . .
C33 C 0.8141(7) 0.5831(3) 0.36948(12) 0.0862(15) Uani 1 1 d . . . . .
H33A H 0.9331 0.6003 0.3798 0.103 Uiso 1 1 calc R U . . .
H33B H 0.8204 0.5844 0.3410 0.103 Uiso 1 1 calc R U . . .
C34 C 0.5554(7) 0.4160(3) 0.42857(12) 0.0786(13) Uani 1 1 d . . . . .
H34A H 0.6541 0.3971 0.4451 0.118 Uiso 1 1 calc R U . . .
H34B H 0.5359 0.3777 0.4076 0.118 Uiso 1 1 calc R U . . .
H34C H 0.4440 0.4212 0.4438 0.118 Uiso 1 1 calc R U . . .
C35 C 0.8926(5) 0.5810(2) 0.50124(11) 0.0591(10) Uani 1 1 d . . . . .
C36 C 0.8879(7) 0.6746(3) 0.49952(11) 0.0704(11) Uani 1 1 d . . . . .
H36A H 0.7875 0.6936 0.4829 0.085 Uiso 1 1 calc R U . . .
H36B H 1.0039 0.6963 0.4897 0.085 Uiso 1 1 calc R U . . .
C37 C 0.8566(7) 0.6994(3) 0.54262(11) 0.0801(13) Uani 1 1 d . . . . .
H37A H 0.9697 0.6940 0.5578 0.096 Uiso 1 1 calc R U . . .
H37B H 0.8125 0.7552 0.5445 0.096 Uiso 1 1 calc R U . . .
C38 C 0.7115(6) 0.6399(3) 0.55650(11) 0.0692(11) Uani 1 1 d . . . . .
H38 H 0.5871 0.6615 0.5515 0.083 Uiso 1 1 calc R U . . .
C39 C 0.7429(5) 0.5599(2) 0.53300(10) 0.0567(9) Uani 1 1 d . . . . .
C40 C 0.5706(5) 0.5223(2) 0.51415(10) 0.0611(10) Uani 1 1 d . . . . .
H40A H 0.5934 0.4650 0.5087 0.073 Uiso 1 1 calc R U . . .
H40B H 0.4677 0.5257 0.5324 0.073 Uiso 1 1 calc R U . . .
C41 C 0.5205(5) 0.5654(2) 0.47667(10) 0.0563(9) Uani 1 1 d . . . . .
C42 C 0.8192(6) 0.5005(3) 0.56392(12) 0.0741(12) Uani 1 1 d . . . . .
C43 C 0.8694(7) 0.5478(3) 0.60038(12) 0.0924(15) Uani 1 1 d . . . . .
H43A H 0.8546 0.5144 0.6238 0.111 Uiso 1 1 calc R U . . .
H43B H 0.9961 0.5673 0.5991 0.111 Uiso 1 1 calc R U . . .
C44 C 0.7345(8) 0.6179(3) 0.60029(12) 0.0896(15) Uani 1 1 d . . . . .
H44A H 0.7832 0.6639 0.6150 0.108 Uiso 1 1 calc R U . . .
H44B H 0.6170 0.6016 0.6117 0.108 Uiso 1 1 calc R U . . .

loop_
_atom_site_aniso_label
_atom_site_aniso_U_11
_atom_site_aniso_U_22
_atom_site_aniso_U_33
_atom_site_aniso_U_23
_atom_site_aniso_U_13
_atom_site_aniso_U_12
O1 0.0733(17) 0.0499(16) 0.0858(19) 0.0021(14) -0.0025(15) 0.0012(14)
O2 0.0581(13) 0.0493(14) 0.0506(13) -0.0009(11) -0.0005(11) -0.0008(12)
O3 0.0591(15) 0.0689(18) 0.0663(17) -0.0094(14) 0.0132(13) 0.0057(14)
O4 0.0538(15) 0.0619(18) 0.097(2) -0.0047(15) 0.0012(14) 0.0126(14)
O5 0.103(3) 0.064(2) 0.111(3) -0.0121(18) 0.004(2) -0.0109(18)
C1 0.073(3) 0.063(3) 0.089(3) 0.003(2) 0.004(2) -0.001(2)
C2 0.071(2) 0.053(2) 0.062(2) 0.0081(19) 0.0009(19) 0.006(2)
C3 0.077(3) 0.069(3) 0.082(3) 0.001(2) -0.014(2) 0.018(2)
C4 0.065(2) 0.086(3) 0.070(3) 0.003(2) -0.019(2) 0.013(2)
C5 0.063(2) 0.071(3) 0.0462(19) -0.0019(18) -0.0074(17) -0.002(2)
C6 0.0494(19) 0.051(2) 0.0480(19) -0.0028(16) 0.0001(15) -0.0001(17)
C7 0.0479(17) 0.049(2) 0.056(2) -0.0051(17) 0.0057(16) -0.0029(17)
C8 0.068(2) 0.056(2) 0.063(2) -0.0103(19) 0.0123(19) 0.0006(19)
C9 0.101(3) 0.079(3) 0.051(2) -0.011(2) 0.018(2) -0.006(3)
C10 0.088(3) 0.073(3) 0.046(2) -0.0010(19) -0.002(2) -0.002(2)
C11 0.097(3) 0.073(3) 0.056(2) 0.009(2) 0.016(2) -0.004(3)
C12 0.074(3) 0.090(3) 0.062(3) -0.007(2) -0.014(2) -0.010(3)
C13 0.0463(19) 0.050(2) 0.066(2) -0.0021(18) -0.0012(17) 0.0051(18)
C14 0.054(2) 0.049(2) 0.058(2) 0.0023(17) -0.0025(17) -0.0010(17)
C15 0.0492(19) 0.065(3) 0.060(2) 0.0034(18) 0.0019(17) -0.0093(19)
C16 0.0415(18) 0.059(2) 0.0503(19) -0.0018(17) -0.0034(16) -0.0008(18)
C17 0.070(3) 0.067(3) 0.062(2) 0.006(2) -0.005(2) -0.001(2)
C18 0.078(3) 0.068(3) 0.070(3) 0.003(2) -0.022(2) -0.006(2)
C19 0.053(2) 0.059(3) 0.076(3) 0.001(2) -0.0117(19) -0.0029(19)
C20 0.113(4) 0.101(4) 0.073(3) 0.027(3) -0.010(3) -0.014(3)
C21 0.106(4) 0.072(3) 0.121(4) 0.033(3) -0.022(3) -0.005(3)
C22 0.063(2) 0.062(3) 0.090(3) 0.007(2) 0.001(2) -0.005(2)
O6 0.228(5) 0.098(3) 0.0612(19) 0.0173(18) -0.028(3) -0.058(3)
O7 0.0843(19) 0.0610(17) 0.0467(13) 0.0013(12) -0.0050(13) -0.0036(15)
O8 0.0631(17) 0.086(2) 0.0703(18) 0.0021(14) 0.0020(14) 0.0141(16)
O9 0.0534(16) 0.121(3) 0.0627(17) 0.0042(17) -0.0040(12) 0.0054(17)
O10 0.117(3) 0.081(2) 0.089(2) 0.0192(19) 0.003(2) 0.018(2)
C23 0.212(8) 0.119(5) 0.092(4) -0.014(4) 0.053(5) -0.079(5)
C24 0.118(4) 0.074(3) 0.051(2) 0.003(2) -0.002(2) -0.018(3)
C25 0.111(4) 0.094(4) 0.066(3) 0.000(3) -0.025(3) -0.005(3)
C26 0.075(3) 0.091(3) 0.064(3) -0.010(2) -0.011(2) -0.011(3)
C27 0.067(2) 0.064(2) 0.054(2) -0.0059(19) 0.0010(18) -0.007(2)
C28 0.055(2) 0.059(2) 0.0504(19) -0.0046(18) 0.0011(17) 0.0003(19)
C29 0.051(2) 0.063(2) 0.0506(19) -0.0022(18) 0.0061(16) 0.0019(19)
C30 0.062(2) 0.089(3) 0.076(3) -0.017(3) 0.002(2) 0.009(2)
C31 0.077(3) 0.103(4) 0.079(3) -0.027(3) 0.013(2) 0.009(3)
C32 0.080(3) 0.078(3) 0.061(2) -0.017(2) 0.007(2) -0.012(3)
C33 0.102(3) 0.104(4) 0.053(2) -0.009(2) 0.014(2) -0.038(3)
C34 0.090(3) 0.070(3) 0.075(3) -0.011(2) 0.005(2) -0.013(2)
C35 0.0519(19) 0.073(3) 0.052(2) 0.0015(19) -0.0010(17) 0.001(2)
C36 0.084(3) 0.074(3) 0.053(2) -0.001(2) 0.000(2) -0.017(2)
C37 0.110(4) 0.072(3) 0.058(2) -0.007(2) -0.011(2) -0.012(3)
C38 0.081(3) 0.073(3) 0.053(2) -0.005(2) 0.003(2) 0.004(2)
C39 0.058(2) 0.063(2) 0.0488(19) 0.0056(18) 0.0016(17) 0.0007(19)
C40 0.061(2) 0.066(3) 0.056(2) 0.0023(19) 0.0038(18) -0.002(2)
C41 0.057(2) 0.056(2) 0.056(2) -0.0087(18) -0.0003(17) -0.003(2)
C42 0.077(3) 0.085(3) 0.061(2) 0.009(2) 0.004(2) 0.011(3)
C43 0.101(4) 0.117(4) 0.059(3) 0.013(3) -0.013(2) 0.000(3)
C44 0.116(4) 0.099(4) 0.054(2) -0.006(2) 0.000(2) 0.001(3)

loop_
_atom_type_symbol
_atom_type_description
_atom_type_scat_dispersion_real
_atom_type_scat_dispersion_imag
_atom_type_scat_source
C C 0.0181 0.0091 'International Tables Vol C Tables 4.2.6.8 and 6.1.1.4'
H H 0.0000 0.0000 'International Tables Vol C Tables 4.2.6.8 and 6.1.1.4'
O O 0.0492 0.0322 'International Tables Vol C Tables 4.2.6.8 and 6.1.1.4'

loop_
_geom_angle_atom_site_label_1
_geom_angle_atom_site_label_2
_geom_angle_atom_site_label_3
_geom_angle
_geom_angle_site_symmetry_1
_geom_angle_site_symmetry_3
_geom_angle_publ_flag
C2 O1 C1 116.7(3) . . ?
C2 O2 C6 114.4(3) . . ?
C13 O4 H4 109.5 . . ?
O1 C1 H1A 109.5 . . ?
O1 C1 H1B 109.5 . . ?
H1A C1 H1B 109.5 . . ?
O1 C1 H1C 109.5 . . ?
H1A C1 H1C 109.5 . . ?
H1B C1 H1C 109.5 . . ?
O1 C2 O2 106.3(3) . . ?
O1 C2 C3 107.5(3) . . ?
O2 C2 C3 108.1(3) . . ?
O1 C2 C11 114.4(3) . . ?
O2 C2 C11 108.6(3) . . ?
C3 C2 C11 111.6(4) . . ?
C2 C3 C4 107.6(3) . . ?
C2 C3 H3A 110.2 . . ?
C4 C3 H3A 110.2 . . ?
C2 C3 H3B 110.2 . . ?
C4 C3 H3B 110.2 . . ?
H3A C3 H3B 108.5 . . ?
C5 C4 C3 111.5(3) . . ?
C5 C4 H4A 109.3 . . ?
C3 C4 H4A 109.3 . . ?
C5 C4 H4B 109.3 . . ?
C3 C4 H4B 109.3 . . ?
H4A C4 H4B 108.0 . . ?
C10 C5 C4 108.6(4) . . ?
C10 C5 C12 112.1(3) . . ?
C4 C5 C12 108.5(3) . . ?
C10 C5 C6 104.8(3) . . ?
C4 C5 C6 109.4(3) . . ?
C12 C5 C6 113.3(3) . . ?
O2 C6 C7 109.8(3) . . ?
O2 C6 C16 106.0(3) . . ?
C7 C6 C16 109.8(3) . . ?
O2 C6 C5 108.9(3) . . ?
C7 C6 C5 111.6(3) . . ?
C16 C6 C5 110.5(3) . . ?
C8 C7 C13 122.7(3) . . ?
C8 C7 C6 120.8(3) . . ?
C13 C7 C6 116.5(3) . . ?
C7 C8 C9 123.7(4) . . ?
C7 C8 H8 118.2 . . ?
C9 C8 H8 118.2 . . ?
C8 C9 C10 112.5(3) . . ?
C8 C9 H9A 109.1 . . ?
C10 C9 H9A 109.1 . . ?
C8 C9 H9B 109.1 . . ?
C10 C9 H9B 109.1 . . ?
H9A C9 H9B 107.8 . . ?
C9 C10 C5 111.7(3) . . ?
C9 C10 C11 110.6(4) . . ?
C5 C10 C11 109.0(3) . . ?
C9 C10 H10 108.5 . . ?
C5 C10 H10 108.5 . . ?
C11 C10 H10 108.5 . . ?
C2 C11 C10 110.0(3) . . ?
C2 C11 H11A 109.7 . . ?
C10 C11 H11A 109.7 . . ?
C2 C11 H11B 109.7 . . ?
C10 C11 H11B 109.7 . . ?
H11A C11 H11B 108.2 . . ?
C5 C12 H12A 109.5 . . ?
C5 C12 H12B 109.5 . . ?
H12A C12 H12B 109.5 . . ?
C5 C12 H12C 109.5 . . ?
H12A C12 H12C 109.5 . . ?
H12B C12 H12C 109.5 . . ?
O4 C13 C7 112.1(3) . . ?
O4 C13 C19 104.5(3) . . ?
C7 C13 C19 113.4(3) . . ?
O4 C13 C14 110.1(3) . . ?
C7 C13 C14 113.2(3) . . ?
C19 C13 C14 102.8(3) . . ?
C22 C14 C15 107.9(3) . . ?
C22 C14 C17 104.5(3) . . ?
C15 C14 C17 114.4(3) . . ?
C22 C14 C13 111.6(3) . . ?
C15 C14 C13 112.2(3) . . ?
C17 C14 C13 105.9(3) . . ?
C16 C15 C14 109.8(3) . . ?
C16 C15 H15A 109.7 . . ?
C14 C15 H15A 109.7 . . ?
C16 C15 H15B 109.7 . . ?
C14 C15 H15B 109.7 . . ?
H15A C15 H15B 108.2 . . ?
O3 C16 C15 122.4(3) . . ?
O3 C16 C6 122.3(3) . . ?
C15 C16 C6 115.3(3) . . ?
C18 C17 C14 105.4(3) . . ?
C18 C17 C20 114.1(4) . . ?
C14 C17 C20 105.4(3) . . ?
C18 C17 H17 110.6 . . ?
C14 C17 H17 110.6 . . ?
C20 C17 H17 110.6 . . ?
C19 C18 C17 102.4(3) . . ?
C19 C18 H18A 111.3 . . ?
C17 C18 H18A 111.3 . . ?
C19 C18 H18B 111.3 . . ?
C17 C18 H18B 111.3 . . ?
H18A C18 H18B 109.2 . . ?
C18 C19 C13 104.2(3) . . ?
C18 C19 H19A 110.9 . . ?
C13 C19 H19A 110.9 . . ?
C18 C19 H19B 110.9 . . ?
C13 C19 H19B 110.9 . . ?
H19A C19 H19B 108.9 . . ?
C21 C20 C17 104.3(4) . . ?
C21 C20 H20A 110.9 . . ?
C17 C20 H20A 110.9 . . ?
C21 C20 H20B 110.9 . . ?
C17 C20 H20B 110.9 . . ?
H20A C20 H20B 108.9 . . ?
C22 C21 C20 104.7(4) . . ?
C22 C21 H21A 110.8 . . ?
C20 C21 H21A 110.8 . . ?
C22 C21 H21B 110.8 . . ?
C20 C21 H21B 110.8 . . ?
H21A C21 H21B 108.9 . . ?
O5 C22 C21 126.0(4) . . ?
O5 C22 C14 124.7(4) . . ?
C21 C22 C14 109.2(4) . . ?
C23 O6 C24 121.1(5) . . ?
C24 O7 C28 114.0(3) . . ?
C35 O9 H9 109.5 . . ?
O6 C23 H23A 109.5 . . ?
O6 C23 H23B 109.5 . . ?
H23A C23 H23B 109.5 . . ?
O6 C23 H23C 109.5 . . ?
H23A C23 H23C 109.5 . . ?
H23B C23 H23C 109.5 . . ?
O6 C24 O7 105.5(3) . . ?
O6 C24 C25 107.0(4) . . ?
O7 C24 C25 109.0(4) . . ?
O6 C24 C33 115.2(4) . . ?
O7 C24 C33 109.0(4) . . ?
C25 C24 C33 110.9(4) . . ?
C24 C25 C26 107.0(4) . . ?
C24 C25 H25A 110.3 . . ?
C26 C25 H25A 110.3 . . ?
C24 C25 H25B 110.3 . . ?
C26 C25 H25B 110.3 . . ?
H25A C25 H25B 108.6 . . ?
C27 C26 C25 111.4(4) . . ?
C27 C26 H26A 109.4 . . ?
C25 C26 H26A 109.4 . . ?
C27 C26 H26B 109.4 . . ?
C25 C26 H26B 109.4 . . ?
H26A C26 H26B 108.0 . . ?
C32 C27 C26 108.6(3) . . ?
C32 C27 C34 112.9(4) . . ?
C26 C27 C34 107.7(4) . . ?
C32 C27 C28 105.3(3) . . ?
C26 C27 C28 110.1(3) . . ?
C34 C27 C28 112.1(3) . . ?
O7 C28 C29 110.9(3) . . ?
O7 C28 C41 106.1(3) . . ?
C29 C28 C41 108.2(3) . . ?
O7 C28 C27 107.5(3) . . ?
C29 C28 C27 112.3(3) . . ?
C41 C28 C27 111.5(3) . . ?
C30 C29 C35 123.1(4) . . ?
C30 C29 C28 120.9(3) . . ?
C35 C29 C28 116.1(3) . . ?
C29 C30 C31 124.2(4) . . ?
C29 C30 H30 117.9 . . ?
C31 C30 H30 117.9 . . ?
C30 C31 C32 111.4(4) . . ?
C30 C31 H31A 109.4 . . ?
C32 C31 H31A 109.4 . . ?
C30 C31 H31B 109.4 . . ?
C32 C31 H31B 109.4 . . ?
H31A C31 H31B 108.0 . . ?
C31 C32 C27 110.1(3) . . ?
C31 C32 C33 112.7(4) . . ?
C27 C32 C33 107.4(4) . . ?
C31 C32 H32 108.8 . . ?
C27 C32 H32 108.8 . . ?
C33 C32 H32 108.8 . . ?
C24 C33 C32 110.5(4) . . ?
C24 C33 H33A 109.6 . . ?
C32 C33 H33A 109.6 . . ?
C24 C33 H33B 109.6 . . ?
C32 C33 H33B 109.6 . . ?
H33A C33 H33B 108.1 . . ?
C27 C34 H34A 109.5 . . ?
C27 C34 H34B 109.5 . . ?
H34A C34 H34B 109.5 . . ?
C27 C34 H34C 109.5 . . ?
H34A C34 H34C 109.5 . . ?
H34B C34 H34C 109.5 . . ?
O9 C35 C29 112.0(3) . . ?
O9 C35 C36 109.9(3) . . ?
C29 C35 C36 112.6(3) . . ?
O9 C35 C39 105.8(3) . . ?
C29 C35 C39 112.5(3) . . ?
C36 C35 C39 103.4(3) . . ?
C35 C36 C37 103.3(3) . . ?
C35 C36 H36A 111.1 . . ?
C37 C36 H36A 111.1 . . ?
C35 C36 H36B 111.1 . . ?
C37 C36 H36B 111.1 . . ?
H36A C36 H36B 109.1 . . ?
C38 C37 C36 103.3(3) . . ?
C38 C37 H37A 111.1 . . ?
C36 C37 H37A 111.1 . . ?
C38 C37 H37B 111.1 . . ?
C36 C37 H37B 111.1 . . ?
H37A C37 H37B 109.1 . . ?
C37 C38 C44 112.3(4) . . ?
C37 C38 C39 106.4(3) . . ?
C44 C38 C39 106.5(3) . . ?
C37 C38 H38 110.5 . . ?
C44 C38 H38 110.5 . . ?
C39 C38 H38 110.5 . . ?
C40 C39 C42 109.0(3) . . ?
C40 C39 C38 115.9(3) . . ?
C42 C39 C38 103.5(3) . . ?
C40 C39 C35 111.2(3) . . ?
C42 C39 C35 111.4(3) . . ?
C38 C39 C35 105.6(3) . . ?
C41 C40 C39 111.3(3) . . ?
C41 C40 H40A 109.4 . . ?
C39 C40 H40A 109.4 . . ?
C41 C40 H40B 109.4 . . ?
C39 C40 H40B 109.4 . . ?
H40A C40 H40B 108.0 . . ?
O8 C41 C40 122.3(4) . . ?
O8 C41 C28 121.4(3) . . ?
C40 C41 C28 116.3(3) . . ?
O10 C42 C43 126.0(4) . . ?
O10 C42 C39 124.7(4) . . ?
C43 C42 C39 109.0(4) . . ?
C44 C43 C42 103.6(4) . . ?
C44 C43 H43A 111.1 . . ?
C42 C43 H43A 111.1 . . ?
C44 C43 H43B 111.1 . . ?
C42 C43 H43B 111.1 . . ?
H43A C43 H43B 109.0 . . ?
C43 C44 C38 104.5(4) . . ?
C43 C44 H44A 110.9 . . ?
C38 C44 H44A 110.9 . . ?
C43 C44 H44B 110.9 . . ?
C38 C44 H44B 110.9 . . ?
H44A C44 H44B 108.9 . . ?

loop_
_geom_bond_atom_site_label_1
_geom_bond_atom_site_label_2
_geom_bond_distance
_geom_bond_site_symmetry_2
_geom_bond_publ_flag
O1 C2 1.408(5) . ?
O1 C1 1.433(5) . ?
O2 C2 1.441(4) . ?
O2 C6 1.442(4) . ?
O3 C16 1.205(4) . ?
O4 C13 1.445(4) . ?
O4 H4 0.8200 . ?
O5 C22 1.198(5) . ?
C1 H1A 0.9600 . ?
C1 H1B 0.9600 . ?
C1 H1C 0.9600 . ?
C2 C3 1.503(6) . ?
C2 C11 1.511(5) . ?
C3 C4 1.545(6) . ?
C3 H3A 0.9700 . ?
C3 H3B 0.9700 . ?
C4 C5 1.532(5) . ?
C4 H4A 0.9700 . ?
C4 H4B 0.9700 . ?
C5 C10 1.524(5) . ?
C5 C12 1.540(5) . ?
C5 C6 1.558(5) . ?
C6 C7 1.521(5) . ?
C6 C16 1.540(5) . ?
C7 C8 1.338(5) . ?
C7 C13 1.516(5) . ?
C8 C9 1.495(5) . ?
C8 H8 0.9300 . ?
C9 C10 1.510(6) . ?
C9 H9A 0.9700 . ?
C9 H9B 0.9700 . ?
C10 C11 1.545(6) . ?
C10 H10 0.9800 . ?
C11 H11A 0.9700 . ?
C11 H11B 0.9700 . ?
C12 H12A 0.9600 . ?
C12 H12B 0.9600 . ?
C12 H12C 0.9600 . ?
C13 C19 1.533(5) . ?
C13 C14 1.573(5) . ?
C14 C22 1.529(5) . ?
C14 C15 1.531(5) . ?
C14 C17 1.541(5) . ?
C15 C16 1.511(5) . ?
C15 H15A 0.9700 . ?
C15 H15B 0.9700 . ?
C17 C18 1.522(6) . ?
C17 C20 1.553(6) . ?
C17 H17 0.9800 . ?
C18 C19 1.508(5) . ?
C18 H18A 0.9700 . ?
C18 H18B 0.9700 . ?
C19 H19A 0.9700 . ?
C19 H19B 0.9700 . ?
C20 C21 1.502(7) . ?
C20 H20A 0.9700 . ?
C20 H20B 0.9700 . ?
C21 C22 1.493(6) . ?
C21 H21A 0.9700 . ?
C21 H21B 0.9700 . ?
O6 C23 1.307(7) . ?
O6 C24 1.407(5) . ?
O7 C24 1.440(4) . ?
O7 C28 1.447(4) . ?
O8 C41 1.216(4) . ?
O9 C35 1.431(4) . ?
O9 H9 0.8200 . ?
O10 C42 1.201(5) . ?
C23 H23A 0.9600 . ?
C23 H23B 0.9600 . ?
C23 H23C 0.9600 . ?
C24 C25 1.488(7) . ?
C24 C33 1.507(7) . ?
C25 C26 1.538(6) . ?
C25 H25A 0.9700 . ?
C25 H25B 0.9700 . ?
C26 C27 1.530(6) . ?
C26 H26A 0.9700 . ?
C26 H26B 0.9700 . ?
C27 C32 1.528(5) . ?
C27 C34 1.531(5) . ?
C27 C28 1.556(5) . ?
C28 C29 1.527(5) . ?
C28 C41 1.529(5) . ?
C29 C30 1.321(5) . ?
C29 C35 1.517(5) . ?
C30 C31 1.510(5) . ?
C30 H30 0.9300 . ?
C31 C32 1.516(6) . ?
C31 H31A 0.9700 . ?
C31 H31B 0.9700 . ?
C32 C33 1.542(6) . ?
C32 H32 0.9800 . ?
C33 H33A 0.9700 . ?
C33 H33B 0.9700 . ?
C34 H34A 0.9600 . ?
C34 H34B 0.9600 . ?
C34 H34C 0.9600 . ?
C35 C36 1.532(5) . ?
C35 C39 1.567(5) . ?
C36 C37 1.537(5) . ?
C36 H36A 0.9700 . ?
C36 H36B 0.9700 . ?
C37 C38 1.506(6) . ?
C37 H37A 0.9700 . ?
C37 H37B 0.9700 . ?
C38 C44 1.541(5) . ?
C38 C39 1.551(5) . ?
C38 H38 0.9800 . ?
C39 C40 1.528(5) . ?
C39 C42 1.534(5) . ?
C40 C41 1.501(5) . ?
C40 H40A 0.9700 . ?
C40 H40B 0.9700 . ?
C42 C43 1.506(6) . ?
C43 C44 1.505(6) . ?
C43 H43A 0.9700 . ?
C43 H43B 0.9700 . ?
C44 H44A 0.9700 . ?
C44 H44B 0.9700 . ?

loop_
_geom_hbond_atom_site_label_D
_geom_hbond_atom_site_label_H
_geom_hbond_atom_site_label_A
_geom_hbond_distance_DH
_geom_hbond_distance_HA
_geom_hbond_distance_DA
_geom_hbond_angle_DHA
_geom_hbond_site_symmetry_A
O4 H4 O1 0.82 2.59 3.256(4) 139.7 3_745
O4 H4 O5 0.82 2.53 3.067(4) 124.1 .
O9 H9 O8 0.82 2.01 2.807(4) 164.1 1_655

loop_
_geom_torsion_atom_site_label_1
_geom_torsion_atom_site_label_2
_geom_torsion_atom_site_label_3
_geom_torsion_atom_site_label_4
_geom_torsion
_geom_torsion_site_symmetry_1
_geom_torsion_site_symmetry_2
_geom_torsion_site_symmetry_3
_geom_torsion_site_symmetry_4
_geom_torsion_publ_flag
C1 O1 C2 O2 53.9(4) . . . . ?
C1 O1 C2 C3 169.5(3) . . . . ?
C1 O1 C2 C11 -65.9(5) . . . . ?
C6 O2 C2 O1 -176.5(3) . . . . ?
C6 O2 C2 C3 68.3(4) . . . . ?
C6 O2 C2 C11 -52.9(4) . . . . ?
O1 C2 C3 C4 -173.4(3) . . . . ?
O2 C2 C3 C4 -59.0(4) . . . . ?
C11 C2 C3 C4 60.4(4) . . . . ?
C2 C3 C4 C5 -1.3(5) . . . . ?
C3 C4 C5 C10 -58.6(4) . . . . ?
C3 C4 C5 C12 179.3(3) . . . . ?
C3 C4 C5 C6 55.3(4) . . . . ?
C2 O2 C6 C7 112.1(3) . . . . ?
C2 O2 C6 C16 -129.4(3) . . . . ?
C2 O2 C6 C5 -10.5(4) . . . . ?
C10 C5 C6 O2 66.6(4) . . . . ?
C4 C5 C6 O2 -49.7(4) . . . . ?
C12 C5 C6 O2 -170.8(3) . . . . ?
C10 C5 C6 C7 -54.8(4) . . . . ?
C4 C5 C6 C7 -171.1(3) . . . . ?
C12 C5 C6 C7 67.8(4) . . . . ?
C10 C5 C6 C16 -177.3(3) . . . . ?
C4 C5 C6 C16 66.4(4) . . . . ?
C12 C5 C6 C16 -54.7(4) . . . . ?
O2 C6 C7 C8 -95.9(4) . . . . ?
C16 C6 C7 C8 147.9(3) . . . . ?
C5 C6 C7 C8 25.0(5) . . . . ?
O2 C6 C7 C13 82.4(4) . . . . ?
C16 C6 C7 C13 -33.8(4) . . . . ?
C5 C6 C7 C13 -156.7(3) . . . . ?
C13 C7 C8 C9 -179.9(4) . . . . ?
C6 C7 C8 C9 -1.6(6) . . . . ?
C7 C8 C9 C10 10.9(6) . . . . ?
C8 C9 C10 C5 -44.7(5) . . . . ?
C8 C9 C10 C11 76.9(4) . . . . ?
C4 C5 C10 C9 -177.0(3) . . . . ?
C12 C5 C10 C9 -57.1(4) . . . . ?
C6 C5 C10 C9 66.2(4) . . . . ?
C4 C5 C10 C11 60.5(4) . . . . ?
C12 C5 C10 C11 -179.6(3) . . . . ?
C6 C5 C10 C11 -56.3(4) . . . . ?
O1 C2 C11 C10 179.2(3) . . . . ?
O2 C2 C11 C10 60.7(4) . . . . ?
C3 C2 C11 C10 -58.4(5) . . . . ?
C9 C10 C11 C2 -127.0(4) . . . . ?
C5 C10 C11 C2 -3.8(5) . . . . ?
C8 C7 C13 O4 -4.0(5) . . . . ?
C6 C7 C13 O4 177.7(3) . . . . ?
C8 C7 C13 C19 114.1(4) . . . . ?
C6 C7 C13 C19 -64.2(4) . . . . ?
C8 C7 C13 C14 -129.2(4) . . . . ?
C6 C7 C13 C14 52.4(4) . . . . ?
O4 C13 C14 C22 -16.0(4) . . . . ?
C7 C13 C14 C22 110.4(4) . . . . ?
C19 C13 C14 C22 -126.9(3) . . . . ?
O4 C13 C14 C15 -137.3(3) . . . . ?
C7 C13 C14 C15 -11.0(4) . . . . ?
C19 C13 C14 C15 111.7(3) . . . . ?
O4 C13 C14 C17 97.2(3) . . . . ?
C7 C13 C14 C17 -136.5(3) . . . . ?
C19 C13 C14 C17 -13.7(4) . . . . ?
C22 C14 C15 C16 -166.3(3) . . . . ?
C17 C14 C15 C16 77.8(4) . . . . ?
C13 C14 C15 C16 -42.9(4) . . . . ?
C14 C15 C16 O3 -115.4(4) . . . . ?
C14 C15 C16 C6 63.8(4) . . . . ?
O2 C6 C16 O3 36.8(4) . . . . ?
C7 C6 C16 O3 155.3(3) . . . . ?
C5 C6 C16 O3 -81.1(4) . . . . ?
O2 C6 C16 C15 -142.4(3) . . . . ?
C7 C6 C16 C15 -23.9(4) . . . . ?
C5 C6 C16 C15 99.7(4) . . . . ?
C22 C14 C17 C18 104.9(4) . . . . ?
C15 C14 C17 C18 -137.2(3) . . . . ?
C13 C14 C17 C18 -13.1(4) . . . . ?
C22 C14 C17 C20 -16.0(4) . . . . ?
C15 C14 C17 C20 101.8(4) . . . . ?
C13 C14 C17 C20 -134.0(3) . . . . ?
C14 C17 C18 C19 35.4(4) . . . . ?
C20 C17 C18 C19 150.5(4) . . . . ?
C17 C18 C19 C13 -44.8(4) . . . . ?
O4 C13 C19 C18 -78.9(4) . . . . ?
C7 C13 C19 C18 158.6(3) . . . . ?
C14 C13 C19 C18 36.0(4) . . . . ?
C18 C17 C20 C21 -83.6(5) . . . . ?
C14 C17 C20 C21 31.4(5) . . . . ?
C17 C20 C21 C22 -34.4(5) . . . . ?
C20 C21 C22 O5 -151.9(5) . . . . ?
C20 C21 C22 C14 25.1(6) . . . . ?
C15 C14 C22 O5 49.6(6) . . . . ?
C17 C14 C22 O5 171.8(4) . . . . ?
C13 C14 C22 O5 -74.2(5) . . . . ?
C15 C14 C22 C21 -127.4(4) . . . . ?
C17 C14 C22 C21 -5.2(5) . . . . ?
C13 C14 C22 C21 108.8(4) . . . . ?
C23 O6 C24 O7 46.1(7) . . . . ?
C23 O6 C24 C25 162.1(5) . . . . ?
C23 O6 C24 C33 -74.1(6) . . . . ?
C28 O7 C24 O6 -173.4(4) . . . . ?
C28 O7 C24 C25 71.9(5) . . . . ?
C28 O7 C24 C33 -49.2(5) . . . . ?
O6 C24 C25 C26 -169.5(4) . . . . ?
O7 C24 C25 C26 -55.9(5) . . . . ?
C33 C24 C25 C26 64.1(5) . . . . ?
C24 C25 C26 C27 -6.5(5) . . . . ?
C25 C26 C27 C32 -56.3(5) . . . . ?
C25 C26 C27 C34 -178.9(3) . . . . ?
C25 C26 C27 C28 58.6(5) . . . . ?
C24 O7 C28 C29 107.4(4) . . . . ?
C24 O7 C28 C41 -135.2(4) . . . . ?
C24 O7 C28 C27 -15.8(5) . . . . ?
C32 C27 C28 O7 70.6(4) . . . . ?
C26 C27 C28 O7 -46.3(4) . . . . ?
C34 C27 C28 O7 -166.2(3) . . . . ?
C32 C27 C28 C29 -51.7(4) . . . . ?
C26 C27 C28 C29 -168.6(3) . . . . ?
C34 C27 C28 C29 71.5(4) . . . . ?
C32 C27 C28 C41 -173.4(3) . . . . ?
C26 C27 C28 C41 69.6(4) . . . . ?
C34 C27 C28 C41 -50.3(5) . . . . ?
O7 C28 C29 C30 -102.1(4) . . . . ?
C41 C28 C29 C30 141.9(4) . . . . ?
C27 C28 C29 C30 18.3(5) . . . . ?
O7 C28 C29 C35 78.2(4) . . . . ?
C41 C28 C29 C35 -37.9(4) . . . . ?
C27 C28 C29 C35 -161.5(3) . . . . ?
C35 C29 C30 C31 -177.5(4) . . . . ?
C28 C29 C30 C31 2.8(7) . . . . ?
C29 C30 C31 C32 12.2(7) . . . . ?
C30 C31 C32 C27 -48.6(5) . . . . ?
C30 C31 C32 C33 71.4(5) . . . . ?
C26 C27 C32 C31 -174.1(4) . . . . ?
C34 C27 C32 C31 -54.6(5) . . . . ?
C28 C27 C32 C31 68.0(4) . . . . ?
C26 C27 C32 C33 62.8(4) . . . . ?
C34 C27 C32 C33 -177.7(4) . . . . ?
C28 C27 C32 C33 -55.0(4) . . . . ?
O6 C24 C33 C32 -178.9(4) . . . . ?
O7 C24 C33 C32 62.8(5) . . . . ?
C25 C24 C33 C32 -57.3(5) . . . . ?
C31 C32 C33 C24 -129.0(4) . . . . ?
C27 C32 C33 C24 -7.6(5) . . . . ?
C30 C29 C35 O9 -3.9(5) . . . . ?
C28 C29 C35 O9 175.8(3) . . . . ?
C30 C29 C35 C36 120.6(4) . . . . ?
C28 C29 C35 C36 -59.7(4) . . . . ?
C30 C29 C35 C39 -123.0(4) . . . . ?
C28 C29 C35 C39 56.7(4) . . . . ?
O9 C35 C36 C37 -75.4(4) . . . . ?
C29 C35 C36 C37 159.0(3) . . . . ?
C39 C35 C36 C37 37.3(4) . . . . ?
C35 C36 C37 C38 -42.8(5) . . . . ?
C36 C37 C38 C44 147.1(4) . . . . ?
C36 C37 C38 C39 30.9(4) . . . . ?
C37 C38 C39 C40 -131.5(4) . . . . ?
C44 C38 C39 C40 108.6(4) . . . . ?
C37 C38 C39 C42 109.3(4) . . . . ?
C44 C38 C39 C42 -10.7(5) . . . . ?
C37 C38 C39 C35 -7.9(4) . . . . ?
C44 C38 C39 C35 -127.9(4) . . . . ?
O9 C35 C39 C40 -136.2(4) . . . . ?
C29 C35 C39 C40 -13.6(5) . . . . ?
C36 C35 C39 C40 108.2(4) . . . . ?
O9 C35 C39 C42 -14.4(4) . . . . ?
C29 C35 C39 C42 108.2(4) . . . . ?
C36 C35 C39 C42 -130.0(4) . . . . ?
O9 C35 C39 C38 97.3(4) . . . . ?
C29 C35 C39 C38 -140.1(3) . . . . ?
C36 C35 C39 C38 -18.3(4) . . . . ?
C42 C39 C40 C41 -164.3(3) . . . . ?
C38 C39 C40 C41 79.5(4) . . . . ?
C35 C39 C40 C41 -41.1(4) . . . . ?
C39 C40 C41 O8 -117.5(4) . . . . ?
C39 C40 C41 C28 62.4(4) . . . . ?
O7 C28 C41 O8 40.1(5) . . . . ?
C29 C28 C41 O8 159.2(4) . . . . ?
C27 C28 C41 O8 -76.7(5) . . . . ?
O7 C28 C41 C40 -139.8(3) . . . . ?
C29 C28 C41 C40 -20.7(5) . . . . ?
C27 C28 C41 C40 103.4(4) . . . . ?
C40 C39 C42 O10 38.4(6) . . . . ?
C38 C39 C42 O10 162.3(5) . . . . ?
C35 C39 C42 O10 -84.6(6) . . . . ?
C40 C39 C42 C43 -135.9(4) . . . . ?
C38 C39 C42 C43 -12.0(5) . . . . ?
C35 C39 C42 C43 101.1(4) . . . . ?
O10 C42 C43 C44 -143.8(5) . . . . ?
C39 C42 C43 C44 30.4(5) . . . . ?
C42 C43 C44 C38 -36.1(5) . . . . ?
C37 C38 C44 C43 -86.7(5) . . . . ?
C39 C38 C44 C43 29.4(5) . . . . ?
